data_7044503
loop_
_publ_author_name
'Vieira, Noah Christopher'
'Pienkos, Jared A.'
'McMillen, Colin'
'Myers, Alexis R.'
'Clay, Alyssa Paige'
'Wagenknecht, Paul S.'

_publ_section_title
;
 A trans-bidentate bis-pyridinyl ligand with a transition metal hinge
;
_journal_name_full 'Dalton Trans.'
_journal_paper_doi 10.1039/C7DT03252H
_journal_year 2017
_chemical_formula_sum 'C34 H38 N2 Ti'
_chemical_formula_weight 522.56
_space_group_crystal_system monoclinic
_space_group_IT_number 14
_space_group_name_Hall '-P 2ybc'
_space_group_name_H-M_alt 'P 1 21/c 1'
_symmetry_space_group_name_Hall '-P 2ybc'
_symmetry_space_group_name_H-M 'P 1 21/c 1'
_atom_sites_solution_hydrogens geom
_atom_sites_solution_primary dual
_atom_sites_solution_secondary difmap
_audit_creation_method SHELXL-2014/7
_audit_update_record
;
2017-08-28 deposited with the CCDC.
2017-10-19 downloaded from the CCDC.
;
_cell_angle_alpha 90
_cell_angle_beta 101.544(4)
_cell_angle_gamma 90
_cell_formula_units_Z 4
_cell_length_a 10.3807(12)
_cell_length_b 16.385(2)
_cell_length_c 16.9043(19)
_cell_measurement_reflns_used 9835
_cell_measurement_temperature 100(2)
_cell_measurement_theta_max 25.57
_cell_measurement_theta_min 2.47
_cell_volume 2817.1(6)
_computing_cell_refinement 'Bruker SAINT'
_computing_data_collection 'Bruker APEX3'
_computing_data_reduction 'Bruker SAINT'
_computing_molecular_graphics 'Bruker SHELXTL'
_computing_publication_material 'Bruker SHELXTL'
_computing_structure_refinement 'SHELXL-2014 (Sheldrick 2014)'
_computing_structure_solution 'SHELXT-2014 (Sheldrick 2014)'
_diffrn_ambient_temperature 100(2)
_diffrn_measured_fraction_theta_full 0.999
_diffrn_measured_fraction_theta_max 0.999
_diffrn_measurement_device_type 'Bruker D8 Venture Photon 100'
_diffrn_measurement_method '\f and \w scans'
_diffrn_radiation_type MoK\a
_diffrn_radiation_wavelength 0.71073
_diffrn_reflns_av_R_equivalents 0.0750
_diffrn_reflns_av_unetI/netI 0.0325
_diffrn_reflns_Laue_measured_fraction_full 0.999
_diffrn_reflns_Laue_measured_fraction_max 0.999
_diffrn_reflns_limit_h_max 12
_diffrn_reflns_limit_h_min -12
_diffrn_reflns_limit_k_max 19
_diffrn_reflns_limit_k_min -19
_diffrn_reflns_limit_l_max 20
_diffrn_reflns_limit_l_min -20
_diffrn_reflns_number 48697
_diffrn_reflns_point_group_measured_fraction_full 0.999
_diffrn_reflns_point_group_measured_fraction_max 0.999
_diffrn_reflns_theta_full 25.242
_diffrn_reflns_theta_max 25.250
_diffrn_reflns_theta_min 2.357
_diffrn_source 'Incoatec I\mS'
_exptl_absorpt_coefficient_mu 0.329
_exptl_absorpt_correction_T_max 1.0000
_exptl_absorpt_correction_T_min 0.9619
_exptl_absorpt_correction_type multi-scan
_exptl_absorpt_process_details 'SADABS, Bruker'
_exptl_crystal_colour red
_exptl_crystal_density_diffrn 1.232
_exptl_crystal_description block
_exptl_crystal_F_000 1112
_exptl_crystal_size_max 0.208
_exptl_crystal_size_mid 0.204
_exptl_crystal_size_min 0.191
_refine_diff_density_max 1.050
_refine_diff_density_min -0.394
_refine_diff_density_rms 0.065
_refine_ls_extinction_method none
_refine_ls_goodness_of_fit_ref 1.060
_refine_ls_hydrogen_treatment constr
_refine_ls_matrix_type full
_refine_ls_number_parameters 440
_refine_ls_number_reflns 5104
_refine_ls_number_restraints 192
_refine_ls_restrained_S_all 1.065
_refine_ls_R_factor_all 0.0893
_refine_ls_R_factor_gt 0.0684
_refine_ls_shift/su_max 0.000
_refine_ls_shift/su_mean 0.000
_refine_ls_structure_factor_coef Fsqd
_refine_ls_weighting_details 'w=1/[\s^2^(Fo^2^)+(0.0939P)^2^+3.7725P] where P=(Fo^2^+2Fc^2^)/3'
_refine_ls_weighting_scheme calc
_refine_ls_wR_factor_gt 0.1756
_refine_ls_wR_factor_ref 0.1922
_reflns_Friedel_coverage 0.000
_reflns_number_gt 3907
_reflns_number_total 5104
_reflns_threshold_expression 'I > 2\s(I)'
_cod_data_source_file c7dt03252h2.cif
_cod_data_source_block d8-1836_a
_cod_database_code 7044503
_shelx_shelxl_version_number 2014/7
_shelx_space_group_comment
;
The symmetry employed for this shelxl refinement is uniquely defined
by the following loop, which should always be used as a source of
symmetry information in preference to the above space-group names.
They are only intended as comments.
;
_shelx_estimated_absorpt_t_min 0.935
_shelx_estimated_absorpt_t_max 0.940

loop_
_space_group_symop_operation_xyz
'x, y, z'
'-x, y+1/2, -z+1/2'
'-x, -y, -z'
'x, -y-1/2, z-1/2'

loop_
_atom_site_label
_atom_site_type_symbol
_atom_site_fract_x
_atom_site_fract_y
_atom_site_fract_z
_atom_site_U_iso_or_equiv
_atom_site_adp_type
_atom_site_occupancy
_atom_site_site_symmetry_order
_atom_site_calc_flag
_atom_site_refinement_flags_posn
_atom_site_refinement_flags_adp
_atom_site_refinement_flags_occupancy
_atom_site_disorder_assembly
_atom_site_disorder_group
Ti1 Ti 0.35935(6) 0.58953(4) 0.20253(3) 0.0362(2) Uani 1 1 d . . . . .
N1 N 0.8264(3) 0.7222(2) 0.3660(2) 0.0565(9) Uani 1 1 d . . . . .
N2 N 0.0878(3) 0.8807(2) 0.1726(2) 0.0585(9) Uani 1 1 d . . . . .
C1A C 0.4769(9) 0.6185(6) 0.1003(6) 0.0461(19) Uani 0.617(5) 1 d . U P A 1
C2A C 0.5466(8) 0.5540(8) 0.1474(5) 0.0499(19) Uani 0.617(5) 1 d . U P A 1
C3A C 0.4707(9) 0.4846(5) 0.1391(5) 0.0487(16) Uani 0.617(5) 1 d . U P A 1
C4A C 0.3518(8) 0.5015(6) 0.0843(5) 0.0431(17) Uani 0.617(5) 1 d . U P A 1
C5A C 0.351(2) 0.5857(7) 0.0599(12) 0.042(2) Uani 0.617(5) 1 d . U P A 1
C6A C 0.5147(12) 0.7063(11) 0.0822(9) 0.100(5) Uani 0.617(5) 1 d . U P A 1
H6A1 H 0.5737 0.7289 0.1297 0.149 Uiso 0.617(5) 1 calc R U P A 1
H6A2 H 0.4352 0.7399 0.0691 0.149 Uiso 0.617(5) 1 calc R U P A 1
H6A3 H 0.5593 0.7061 0.0363 0.149 Uiso 0.617(5) 1 calc R U P A 1
C7A C 0.6891(8) 0.5622(9) 0.1880(6) 0.099(3) Uani 0.617(5) 1 d . U P A 1
H7A1 H 0.7028 0.5376 0.2419 0.148 Uiso 0.617(5) 1 calc R U P A 1
H7A2 H 0.7131 0.6201 0.1928 0.148 Uiso 0.617(5) 1 calc R U P A 1
H7A3 H 0.7442 0.5341 0.1557 0.148 Uiso 0.617(5) 1 calc R U P A 1
C8A C 0.5269(10) 0.4037(7) 0.1726(6) 0.096(3) Uani 0.617(5) 1 d . U P A 1
H8A1 H 0.6106 0.3939 0.1557 0.145 Uiso 0.617(5) 1 calc R U P A 1
H8A2 H 0.4650 0.3599 0.1520 0.145 Uiso 0.617(5) 1 calc R U P A 1
H8A3 H 0.5416 0.4050 0.2317 0.145 Uiso 0.617(5) 1 calc R U P A 1
C9A C 0.2609(11) 0.4339(6) 0.0430(5) 0.071(2) Uani 0.617(5) 1 d . U P A 1
H9A1 H 0.2961 0.4115 -0.0020 0.107 Uiso 0.617(5) 1 calc R U P A 1
H9A2 H 0.1731 0.4564 0.0226 0.107 Uiso 0.617(5) 1 calc R U P A 1
H9A3 H 0.2552 0.3905 0.0821 0.107 Uiso 0.617(5) 1 calc R U P A 1
C10A C 0.239(2) 0.6230(8) -0.0045(11) 0.059(3) Uani 0.617(5) 1 d . U P A 1
H10A H 0.2484 0.6049 -0.0583 0.088 Uiso 0.617(5) 1 calc R U P A 1
H10B H 0.2440 0.6827 -0.0016 0.088 Uiso 0.617(5) 1 calc R U P A 1
H10C H 0.1539 0.6049 0.0057 0.088 Uiso 0.617(5) 1 calc R U P A 1
C1B C 0.4440(14) 0.6346(11) 0.0815(8) 0.042(2) Uani 0.383(5) 1 d . U P A 2
C2B C 0.5532(11) 0.6004(8) 0.1365(6) 0.034(2) Uani 0.383(5) 1 d . U P A 2
C3B C 0.5277(17) 0.5174(10) 0.1471(8) 0.039(2) Uani 0.383(5) 1 d . U P A 2
C4B C 0.4045(14) 0.4984(10) 0.0977(9) 0.041(2) Uani 0.383(5) 1 d . U P A 2
C5B C 0.353(4) 0.5669(15) 0.062(2) 0.042(3) Uani 0.383(5) 1 d . U P A 2
C6B C 0.449(2) 0.717(2) 0.0506(18) 0.109(6) Uani 0.383(5) 1 d . U P A 2
H6B1 H 0.4742 0.7549 0.0958 0.163 Uiso 0.383(5) 1 calc R U P A 2
H6B2 H 0.3626 0.7320 0.0192 0.163 Uiso 0.383(5) 1 calc R U P A 2
H6B3 H 0.5142 0.7193 0.0159 0.163 Uiso 0.383(5) 1 calc R U P A 2
C7B C 0.6900(12) 0.6367(13) 0.1695(9) 0.090(3) Uani 0.383(5) 1 d . U P A 2
H7B1 H 0.7208 0.6187 0.2254 0.135 Uiso 0.383(5) 1 calc R U P A 2
H7B2 H 0.6846 0.6964 0.1679 0.135 Uiso 0.383(5) 1 calc R U P A 2
H7B3 H 0.7516 0.6181 0.1363 0.135 Uiso 0.383(5) 1 calc R U P A 2
C8B C 0.6278(16) 0.4621(13) 0.1965(9) 0.099(3) Uani 0.383(5) 1 d . U P A 2
H8B1 H 0.5961 0.4057 0.1908 0.149 Uiso 0.383(5) 1 calc R U P A 2
H8B2 H 0.6416 0.4783 0.2534 0.149 Uiso 0.383(5) 1 calc R U P A 2
H8B3 H 0.7109 0.4664 0.1777 0.149 Uiso 0.383(5) 1 calc R U P A 2
C9B C 0.352(2) 0.4225(11) 0.0693(10) 0.087(3) Uani 0.383(5) 1 d . U P A 2
H9B1 H 0.2575 0.4217 0.0688 0.130 Uiso 0.383(5) 1 calc R U P A 2
H9B2 H 0.3955 0.3791 0.1048 0.130 Uiso 0.383(5) 1 calc R U P A 2
H9B3 H 0.3667 0.4136 0.0144 0.130 Uiso 0.383(5) 1 calc R U P A 2
C10B C 0.241(4) 0.5948(17) 0.005(2) 0.070(4) Uani 0.383(5) 1 d . U P A 2
H10D H 0.2701 0.6196 -0.0416 0.105 Uiso 0.383(5) 1 calc R U P A 2
H10E H 0.1937 0.6354 0.0303 0.105 Uiso 0.383(5) 1 calc R U P A 2
H10F H 0.1831 0.5485 -0.0138 0.105 Uiso 0.383(5) 1 calc R U P A 2
C11 C 0.1491(3) 0.5948(2) 0.2445(2) 0.0402(8) Uani 1 1 d . . . . .
C12 C 0.2479(3) 0.6041(2) 0.3145(2) 0.0398(8) Uani 1 1 d . . . . .
C13 C 0.3197(3) 0.5309(3) 0.3267(2) 0.0458(9) Uani 1 1 d . . . . .
C14 C 0.2677(5) 0.4766(2) 0.2644(2) 0.0540(10) Uani 1 1 d . . . . .
C15 C 0.1612(4) 0.5173(3) 0.2121(2) 0.0494(10) Uani 1 1 d . . . . .
C16 C 0.0361(4) 0.6518(3) 0.2163(3) 0.0751(15) Uani 1 1 d . . . . .
H16A H 0.0106 0.6494 0.1573 0.113 Uiso 1 1 calc R U . . .
H16B H 0.0626 0.7076 0.2329 0.113 Uiso 1 1 calc R U . . .
H16C H -0.0386 0.6357 0.2402 0.113 Uiso 1 1 calc R U . . .
C17 C 0.2649(5) 0.6773(3) 0.3686(3) 0.0655(13) Uani 1 1 d . . . . .
H17A H 0.2386 0.7265 0.3363 0.098 Uiso 1 1 calc R U . . .
H17B H 0.3574 0.6820 0.3957 0.098 Uiso 1 1 calc R U . . .
H17C H 0.2100 0.6714 0.4091 0.098 Uiso 1 1 calc R U . . .
C18 C 0.4216(4) 0.5097(4) 0.3995(3) 0.0777(16) Uani 1 1 d . . . . .
H18A H 0.3842 0.4717 0.4336 0.117 Uiso 1 1 calc R U . . .
H18B H 0.4504 0.5595 0.4301 0.117 Uiso 1 1 calc R U . . .
H18C H 0.4970 0.4842 0.3825 0.117 Uiso 1 1 calc R U . . .
C19 C 0.2980(9) 0.3864(3) 0.2650(4) 0.114(3) Uani 1 1 d . . . . .
H19A H 0.3901 0.3774 0.2910 0.170 Uiso 1 1 calc R U . . .
H19B H 0.2829 0.3660 0.2095 0.170 Uiso 1 1 calc R U . . .
H19C H 0.2407 0.3573 0.2951 0.170 Uiso 1 1 calc R U . . .
C20 C 0.0577(6) 0.4789(4) 0.1469(3) 0.0878(18) Uani 1 1 d . . . . .
H20A H -0.0236 0.4714 0.1671 0.132 Uiso 1 1 calc R U . . .
H20B H 0.0891 0.4258 0.1319 0.132 Uiso 1 1 calc R U . . .
H20C H 0.0406 0.5146 0.0995 0.132 Uiso 1 1 calc R U . . .
C21 C 0.5158(3) 0.6366(2) 0.2885(2) 0.0399(8) Uani 1 1 d . . . . .
C22 C 0.6085(3) 0.6632(2) 0.3381(2) 0.0400(8) Uani 1 1 d . . . . .
C23 C 0.7222(3) 0.6911(2) 0.3953(2) 0.0413(8) Uani 1 1 d . . . . .
C24 C 0.7259(3) 0.6852(2) 0.4755(2) 0.0391(8) Uani 1 1 d . . . . .
H24 H 0.6528 0.6641 0.4949 0.047 Uiso 1 1 calc R U . . .
C25 C 0.8362(4) 0.7100(3) 0.5277(3) 0.0590(11) Uani 1 1 d . . . . .
H25 H 0.8393 0.7059 0.5842 0.071 Uiso 1 1 calc R U . . .
C26 C 0.9420(4) 0.7405(3) 0.5014(3) 0.0555(11) Uani 1 1 d . . . . .
H26 H 1.0187 0.7570 0.5386 0.067 Uiso 1 1 calc R U . . .
C27 C 0.9350(4) 0.7468(3) 0.4202(3) 0.0564(11) Uani 1 1 d . . . . .
H27 H 1.0075 0.7688 0.4009 0.068 Uiso 1 1 calc R U . . .
C28 C 0.2880(3) 0.7083(2) 0.1744(2) 0.0415(8) Uani 1 1 d . . . . .
C29 C 0.2455(3) 0.7769(2) 0.1602(2) 0.0431(9) Uani 1 1 d . . . . .
C30 C 0.1913(3) 0.8574(2) 0.1401(2) 0.0428(8) Uani 1 1 d . . . . .
C31 C 0.2441(4) 0.9068(2) 0.0884(3) 0.0521(10) Uani 1 1 d . . . . .
H31 H 0.3170 0.8888 0.0668 0.062 Uiso 1 1 calc R U . . .
C32 C 0.1900(5) 0.9814(3) 0.0690(3) 0.0717(13) Uani 1 1 d . . . . .
H32 H 0.2263 1.0163 0.0343 0.086 Uiso 1 1 calc R U . . .
C33 C 0.0847(5) 1.0066(3) 0.0986(3) 0.0695(13) Uani 1 1 d . . . . .
H33 H 0.0458 1.0583 0.0843 0.083 Uiso 1 1 calc R U . . .
C34 C 0.0360(4) 0.9557(3) 0.1496(3) 0.0646(12) Uani 1 1 d . . . . .
H34 H -0.0380 0.9735 0.1702 0.078 Uiso 1 1 calc R U . . .

loop_
_atom_site_aniso_label
_atom_site_aniso_U_11
_atom_site_aniso_U_22
_atom_site_aniso_U_33
_atom_site_aniso_U_23
_atom_site_aniso_U_13
_atom_site_aniso_U_12
Ti1 0.0293(3) 0.0520(4) 0.0260(3) -0.0040(3) 0.0022(2) 0.0072(3)
N1 0.0463(19) 0.055(2) 0.068(2) -0.0065(17) 0.0110(17) 0.0055(16)
N2 0.051(2) 0.058(2) 0.067(2) -0.0065(18) 0.0150(17) 0.0090(17)
C1A 0.037(4) 0.066(4) 0.039(4) -0.002(4) 0.016(3) 0.006(4)
C2A 0.035(3) 0.075(5) 0.041(3) -0.002(4) 0.010(2) 0.012(4)
C3A 0.037(4) 0.071(4) 0.041(3) 0.003(3) 0.014(3) 0.015(3)
C4A 0.036(3) 0.065(4) 0.029(3) -0.003(3) 0.009(3) 0.016(4)
C5A 0.037(3) 0.062(5) 0.027(3) 0.000(4) 0.009(2) 0.012(4)
C6A 0.088(10) 0.119(8) 0.115(12) -0.031(9) 0.076(9) -0.050(10)
C7A 0.047(4) 0.176(8) 0.074(4) -0.017(6) 0.015(3) 0.037(5)
C8A 0.085(5) 0.143(7) 0.067(4) 0.020(5) 0.029(4) 0.078(5)
C9A 0.103(7) 0.071(5) 0.047(5) -0.023(4) 0.031(5) -0.011(6)
C10A 0.066(4) 0.075(9) 0.032(4) 0.016(6) 0.001(3) 0.021(8)
C1B 0.033(4) 0.065(5) 0.028(4) 0.008(4) 0.011(3) 0.016(4)
C2B 0.028(4) 0.050(5) 0.027(4) -0.006(4) 0.011(3) 0.004(4)
C3B 0.032(4) 0.055(5) 0.033(3) -0.006(4) 0.013(3) 0.008(4)
C4B 0.034(4) 0.060(4) 0.031(4) -0.009(4) 0.012(4) 0.007(5)
C5B 0.035(4) 0.064(6) 0.027(4) -0.002(5) 0.008(3) 0.008(6)
C6B 0.108(12) 0.123(9) 0.121(14) -0.023(10) 0.083(10) -0.033(12)
C7B 0.038(4) 0.173(9) 0.064(6) -0.025(7) 0.022(4) 0.011(7)
C8B 0.074(5) 0.157(8) 0.070(5) 0.008(5) 0.020(4) 0.066(5)
C9B 0.120(9) 0.083(6) 0.067(7) -0.036(5) 0.041(7) -0.025(8)
C10B 0.071(5) 0.098(12) 0.039(7) 0.013(9) 0.005(5) 0.026(10)
C11 0.0217(16) 0.054(2) 0.0436(19) 0.0110(17) 0.0043(14) -0.0015(15)
C12 0.0283(17) 0.059(2) 0.0327(17) -0.0063(16) 0.0086(14) 0.0001(15)
C13 0.0348(18) 0.079(3) 0.0241(16) 0.0052(17) 0.0058(14) 0.0120(18)
C14 0.082(3) 0.049(2) 0.036(2) 0.0060(17) 0.021(2) 0.015(2)
C15 0.055(2) 0.059(2) 0.0307(18) 0.0018(17) 0.0010(16) -0.0173(19)
C16 0.032(2) 0.091(4) 0.103(4) 0.045(3) 0.018(2) 0.011(2)
C17 0.059(3) 0.084(3) 0.061(3) -0.033(2) 0.030(2) -0.012(2)
C18 0.044(2) 0.146(5) 0.042(2) 0.031(3) 0.0040(19) 0.017(3)
C19 0.225(8) 0.059(3) 0.076(4) 0.021(3) 0.075(5) 0.043(4)
C20 0.100(4) 0.112(4) 0.046(3) -0.011(3) 0.000(3) -0.059(3)
C21 0.0348(18) 0.047(2) 0.0386(18) -0.0034(16) 0.0083(15) 0.0066(15)
C22 0.0359(19) 0.042(2) 0.0408(19) -0.0028(15) 0.0055(15) 0.0089(15)
C23 0.0329(18) 0.0365(19) 0.053(2) -0.0050(16) 0.0052(16) 0.0082(15)
C24 0.0319(17) 0.046(2) 0.0393(19) -0.0022(15) 0.0065(14) 0.0052(15)
C25 0.064(3) 0.054(3) 0.057(3) -0.007(2) 0.007(2) 0.010(2)
C26 0.042(2) 0.050(2) 0.067(3) -0.012(2) -0.0059(19) 0.0045(18)
C27 0.036(2) 0.053(2) 0.078(3) -0.007(2) 0.007(2) 0.0028(18)
C28 0.0365(18) 0.048(2) 0.0401(19) 0.0039(16) 0.0084(15) 0.0070(16)
C29 0.0306(18) 0.054(2) 0.043(2) 0.0026(17) 0.0047(15) -0.0002(16)
C30 0.0341(18) 0.044(2) 0.046(2) -0.0053(16) -0.0012(15) -0.0009(15)
C31 0.045(2) 0.047(2) 0.064(3) 0.0055(19) 0.0117(19) -0.0053(18)
C32 0.076(3) 0.053(3) 0.086(3) 0.011(2) 0.014(3) -0.012(2)
C33 0.073(3) 0.036(2) 0.090(4) -0.006(2) -0.006(3) 0.002(2)
C34 0.050(2) 0.060(3) 0.082(3) -0.022(2) 0.009(2) 0.008(2)

loop_
_atom_type_symbol
_atom_type_description
_atom_type_scat_dispersion_real
_atom_type_scat_dispersion_imag
_atom_type_scat_source
C C 0.0033 0.0016 'International Tables Vol C Tables 4.2.6.8 and 6.1.1.4'
H H 0.0000 0.0000 'International Tables Vol C Tables 4.2.6.8 and 6.1.1.4'
N N 0.0061 0.0033 'International Tables Vol C Tables 4.2.6.8 and 6.1.1.4'
Ti Ti 0.2776 0.4457 'International Tables Vol C Tables 4.2.6.8 and 6.1.1.4'

loop_
_geom_angle_atom_site_label_1
_geom_angle_atom_site_label_2
_geom_angle_atom_site_label_3
_geom_angle
C21 Ti1 C28 90.30(14)
C21 Ti1 C1A 89.5(3)
C28 Ti1 C1A 81.8(3)
C21 Ti1 C2A 77.4(2)
C28 Ti1 C2A 114.5(3)
C1A Ti1 C2A 35.1(3)
C21 Ti1 C5A 125.0(5)
C28 Ti1 C5A 81.7(3)
C1A Ti1 C5A 35.5(6)
C2A Ti1 C5A 58.0(5)
C21 Ti1 C5B 127.4(8)
C28 Ti1 C5B 88.9(6)
C21 Ti1 C15 133.46(13)
C28 Ti1 C15 101.73(14)
C1A Ti1 C15 136.4(3)
C2A Ti1 C15 132.8(3)
C5A Ti1 C15 101.3(5)
C5B Ti1 C15 97.9(8)
C21 Ti1 C14 107.44(14)
C28 Ti1 C14 131.02(14)
C1A Ti1 C14 141.3(3)
C2A Ti1 C14 113.8(3)
C5A Ti1 C14 118.6(4)
C5B Ti1 C14 112.2(7)
C15 Ti1 C14 34.61(14)
C21 Ti1 C13 77.73(13)
C28 Ti1 C13 116.81(13)
C1A Ti1 C13 157.0(3)
C2A Ti1 C13 122.3(3)
C5A Ti1 C13 152.3(4)
C5B Ti1 C13 145.6(6)
C15 Ti1 C13 56.60(12)
C14 Ti1 C13 33.73(13)
C21 Ti1 C12 81.22(12)
C28 Ti1 C12 83.34(13)
C1A Ti1 C12 162.5(3)
C2A Ti1 C12 152.0(2)
C5A Ti1 C12 149.7(5)
C5B Ti1 C12 150.5(9)
C15 Ti1 C12 56.38(12)
C14 Ti1 C12 56.25(13)
C13 Ti1 C12 33.79(12)
C21 Ti1 C11 113.66(13)
C28 Ti1 C11 74.74(13)
C1A Ti1 C11 146.7(2)
C2A Ti1 C11 166.3(3)
C5A Ti1 C11 116.2(5)
C5B Ti1 C11 116.7(9)
C15 Ti1 C11 33.62(13)
C14 Ti1 C11 56.28(13)
C13 Ti1 C11 56.03(12)
C12 Ti1 C11 33.81(11)
C21 Ti1 C4B 119.6(4)
C28 Ti1 C4B 120.9(4)
C5B Ti1 C4B 32.1(7)
C15 Ti1 C4B 92.3(3)
C14 Ti1 C4B 89.7(4)
C13 Ti1 C4B 118.6(4)
C12 Ti1 C4B 145.3(4)
C11 Ti1 C4B 123.4(3)
C27 N1 C23 118.1(4)
C30 N2 C34 116.0(4)
C2A C1A C5A 107.2(11)
C2A C1A C6A 133.0(10)
C5A C1A C6A 119.6(10)
C2A C1A Ti1 73.8(5)
C5A C1A Ti1 73.8(10)
C6A C1A Ti1 121.7(7)
C3A C2A C1A 109.8(7)
C3A C2A C7A 127.6(11)
C1A C2A C7A 121.9(12)
C3A C2A Ti1 75.4(4)
C1A C2A Ti1 71.1(5)
C7A C2A Ti1 127.0(6)
C2A C3A C4A 108.2(8)
C2A C3A C8A 121.1(10)
C4A C3A C8A 129.6(9)
C2A C3A Ti1 71.6(5)
C4A C3A Ti1 73.8(4)
C8A C3A Ti1 129.4(5)
C3A C4A C5A 109.2(12)
C3A C4A C9A 122.4(9)
C5A C4A C9A 126.6(10)
C3A C4A Ti1 72.5(4)
C5A C4A Ti1 70.5(9)
C9A C4A Ti1 135.5(6)
C4A C5A C1A 105.5(14)
C4A C5A C10A 122.6(15)
C1A C5A C10A 131.5(13)
C4A C5A Ti1 74.9(9)
C1A C5A Ti1 70.7(9)
C10A C5A Ti1 124.6(13)
C1A C6A H6A1 109.5
C1A C6A H6A2 109.5
H6A1 C6A H6A2 109.5
C1A C6A H6A3 109.5
H6A1 C6A H6A3 109.5
H6A2 C6A H6A3 109.5
C2A C7A H7A1 109.5
C2A C7A H7A2 109.5
H7A1 C7A H7A2 109.5
C2A C7A H7A3 109.5
H7A1 C7A H7A3 109.5
H7A2 C7A H7A3 109.5
C3A C8A H8A1 109.5
C3A C8A H8A2 109.5
H8A1 C8A H8A2 109.5
C3A C8A H8A3 109.5
H8A1 C8A H8A3 109.5
H8A2 C8A H8A3 109.5
C4A C9A H9A1 109.5
C4A C9A H9A2 109.5
H9A1 C9A H9A2 109.5
C4A C9A H9A3 109.5
H9A1 C9A H9A3 109.5
H9A2 C9A H9A3 109.5
C5A C10A H10A 109.5
C5A C10A H10B 109.5
H10A C10A H10B 109.5
C5A C10A H10C 109.5
H10A C10A H10C 109.5
H10B C10A H10C 109.5
C2B C1B C6B 121.1(17)
C2B C1B C5B 104(2)
C6B C1B C5B 134.2(19)
C2B C1B Ti1 73.4(7)
C6B C1B Ti1 127.9(14)
C5B C1B Ti1 69.1(16)
C3B C2B C1B 108.5(15)
C3B C2B C7B 120.9(15)
C1B C2B C7B 129.7(14)
C3B C2B Ti1 71.6(8)
C1B C2B Ti1 73.3(8)
C7B C2B Ti1 129.3(7)
C2B C3B C4B 108.0(12)
C2B C3B C8B 121.9(18)
C4B C3B C8B 129.8(18)
C2B C3B Ti1 75.4(7)
C4B C3B Ti1 72.6(8)
C8B C3B Ti1 123.1(9)
C5B C4B C9B 119.8(19)
C5B C4B C3B 108.4(19)
C9B C4B C3B 129.7(17)
C5B C4B Ti1 72.5(15)
C9B C4B Ti1 132.5(10)
C3B C4B Ti1 73.7(7)
C4B C5B C10B 141(3)
C4B C5B C1B 111(3)
C10B C5B C1B 108(2)
C4B C5B Ti1 75.4(16)
C10B C5B Ti1 118(2)
C1B C5B Ti1 76.5(15)
C1B C6B H6B1 109.5
C1B C6B H6B2 109.5
H6B1 C6B H6B2 109.5
C1B C6B H6B3 109.5
H6B1 C6B H6B3 109.5
H6B2 C6B H6B3 109.5
C2B C7B H7B1 109.5
C2B C7B H7B2 109.5
H7B1 C7B H7B2 109.5
C2B C7B H7B3 109.5
H7B1 C7B H7B3 109.5
H7B2 C7B H7B3 109.5
C3B C8B H8B1 109.5
C3B C8B H8B2 109.5
H8B1 C8B H8B2 109.5
C3B C8B H8B3 109.5
H8B1 C8B H8B3 109.5
H8B2 C8B H8B3 109.5
C4B C9B H9B1 109.5
C4B C9B H9B2 109.5
H9B1 C9B H9B2 109.5
C4B C9B H9B3 109.5
H9B1 C9B H9B3 109.5
H9B2 C9B H9B3 109.5
C5B C10B H10D 109.5
C5B C10B H10E 109.5
H10D C10B H10E 109.5
C5B C10B H10F 109.5
H10D C10B H10F 109.5
H10E C10B H10F 109.5
C15 C11 C12 108.6(3)
C15 C11 C16 124.5(4)
C12 C11 C16 126.2(4)
C15 C11 Ti1 72.4(2)
C12 C11 Ti1 72.74(18)
C16 C11 Ti1 128.3(3)
C13 C12 C11 107.9(3)
C13 C12 C17 126.8(3)
C11 C12 C17 125.1(4)
C13 C12 Ti1 73.04(19)
C11 C12 Ti1 73.44(19)
C17 C12 Ti1 122.7(3)
C14 C13 C12 108.5(3)
C14 C13 C18 125.1(4)
C12 C13 C18 125.9(4)
C14 C13 Ti1 72.9(2)
C12 C13 Ti1 73.2(2)
C18 C13 Ti1 126.3(3)
C13 C14 C15 107.6(3)
C13 C14 C19 124.5(4)
C15 C14 C19 126.4(5)
C13 C14 Ti1 73.4(2)
C15 C14 Ti1 72.5(2)
C19 C14 Ti1 130.8(3)
C11 C15 C14 107.4(3)
C11 C15 C20 123.8(4)
C14 C15 C20 127.1(4)
C11 C15 Ti1 74.0(2)
C14 C15 Ti1 72.9(2)
C20 C15 Ti1 130.3(3)
C11 C16 H16A 109.5
C11 C16 H16B 109.5
H16A C16 H16B 109.5
C11 C16 H16C 109.5
H16A C16 H16C 109.5
H16B C16 H16C 109.5
C12 C17 H17A 109.5
C12 C17 H17B 109.5
H17A C17 H17B 109.5
C12 C17 H17C 109.5
H17A C17 H17C 109.5
H17B C17 H17C 109.5
C13 C18 H18A 109.5
C13 C18 H18B 109.5
H18A C18 H18B 109.5
C13 C18 H18C 109.5
H18A C18 H18C 109.5
H18B C18 H18C 109.5
C14 C19 H19A 109.5
C14 C19 H19B 109.5
H19A C19 H19B 109.5
C14 C19 H19C 109.5
H19A C19 H19C 109.5
H19B C19 H19C 109.5
C15 C20 H20A 109.5
C15 C20 H20B 109.5
H20A C20 H20B 109.5
C15 C20 H20C 109.5
H20A C20 H20C 109.5
H20B C20 H20C 109.5
C22 C21 Ti1 178.9(3)
C21 C22 C23 176.8(4)
C24 C23 N1 121.5(3)
C24 C23 C22 120.3(3)
N1 C23 C22 118.2(3)
C23 C24 C25 118.7(4)
C23 C24 H24 120.6
C25 C24 H24 120.6
C26 C25 C24 121.8(4)
C26 C25 H25 119.1
C24 C25 H25 119.1
C25 C26 C27 118.2(4)
C25 C26 H26 120.9
C27 C26 H26 120.9
N1 C27 C26 121.7(4)
N1 C27 H27 119.2
C26 C27 H27 119.2
C29 C28 Ti1 178.1(3)
C28 C29 C30 177.5(4)
N2 C30 C31 122.5(4)
N2 C30 C29 117.7(3)
C31 C30 C29 119.8(3)
C32 C31 C30 118.9(4)
C32 C31 H31 120.6
C30 C31 H31 120.6
C33 C32 C31 120.7(5)
C33 C32 H32 119.6
C31 C32 H32 119.6
C32 C33 C34 118.4(4)
C32 C33 H33 120.8
C34 C33 H33 120.8
N2 C34 C33 123.6(4)
N2 C34 H34 118.2
C33 C34 H34 118.2

loop_
_geom_bond_atom_site_label_1
_geom_bond_atom_site_label_2
_geom_bond_distance
Ti1 C21 2.097(4)
Ti1 C28 2.103(4)
Ti1 C1A 2.354(9)
Ti1 C2A 2.390(9)
Ti1 C5A 2.40(2)
Ti1 C5B 2.40(3)
Ti1 C15 2.407(4)
Ti1 C14 2.412(4)
Ti1 C13 2.418(3)
Ti1 C12 2.419(3)
Ti1 C11 2.428(3)
Ti1 C4B 2.433(13)
N1 C27 1.363(5)
N1 C23 1.374(5)
N2 C30 1.356(5)
N2 C34 1.366(6)
C1A C2A 1.429(14)
C1A C5A 1.45(2)
C1A C6A 1.54(2)
C2A C3A 1.373(13)
C2A C7A 1.508(12)
C3A C4A 1.415(10)
C3A C8A 1.512(11)
C4A C5A 1.440(16)
C4A C9A 1.529(13)
C5A C10A 1.55(2)
C6A H6A1 0.9800
C6A H6A2 0.9800
C6A H6A3 0.9800
C7A H7A1 0.9800
C7A H7A2 0.9800
C7A H7A3 0.9800
C8A H8A1 0.9800
C8A H8A2 0.9800
C8A H8A3 0.9800
C9A H9A1 0.9800
C9A H9A2 0.9800
C9A H9A3 0.9800
C10A H10A 0.9800
C10A H10B 0.9800
C10A H10C 0.9800
C1B C2B 1.429(15)
C1B C6B 1.45(4)
C1B C5B 1.45(4)
C2B C3B 1.404(18)
C2B C7B 1.537(18)
C3B C4B 1.41(2)
C3B C8B 1.50(2)
C4B C5B 1.33(3)
C4B C9B 1.40(2)
C5B C10B 1.43(5)
C6B H6B1 0.9800
C6B H6B2 0.9800
C6B H6B3 0.9800
C7B H7B1 0.9800
C7B H7B2 0.9800
C7B H7B3 0.9800
C8B H8B1 0.9800
C8B H8B2 0.9800
C8B H8B3 0.9800
C9B H9B1 0.9800
C9B H9B2 0.9800
C9B H9B3 0.9800
C10B H10D 0.9800
C10B H10E 0.9800
C10B H10F 0.9800
C11 C15 1.398(5)
C11 C12 1.410(5)
C11 C16 1.501(5)
C12 C13 1.406(5)
C12 C17 1.498(5)
C13 C14 1.401(6)
C13 C18 1.494(5)
C14 C15 1.434(6)
C14 C19 1.511(6)
C15 C20 1.514(5)
C16 H16A 0.9800
C16 H16B 0.9800
C16 H16C 0.9800
C17 H17A 0.9800
C17 H17B 0.9800
C17 H17C 0.9800
C18 H18A 0.9800
C18 H18B 0.9800
C18 H18C 0.9800
C19 H19A 0.9800
C19 H19B 0.9800
C19 H19C 0.9800
C20 H20A 0.9800
C20 H20B 0.9800
C20 H20C 0.9800
C21 C22 1.224(5)
C22 C23 1.443(5)
C23 C24 1.352(5)
C24 C25 1.361(6)
C24 H24 0.9500
C25 C26 1.360(6)
C25 H25 0.9500
C26 C27 1.364(6)
C26 H26 0.9500
C27 H27 0.9500
C28 C29 1.214(5)
C29 C30 1.447(5)
C30 C31 1.383(5)
C31 C32 1.358(6)
C31 H31 0.9500
C32 C33 1.354(7)
C32 H32 0.9500
C33 C34 1.367(7)
C33 H33 0.9500
C34 H34 0.9500
